data_7035284
loop_
_publ_author_name
'Liang, Yu-Tong'
'Yang, Guo-Ping'
'Liu, Bo'
'Yan, Yang-Tian'
'Xi, Zheng-Ping'
'Wang, Yao-Yu'

_publ_section_title
;
 Four super water-stable lanthanide-organic frameworks with active
 uncoordinated carboxylic and pyridyl groups for selective luminescence
 sensing of Fe(3.).
;
_journal_issue 29
_journal_name_full 'Dalton transactions (Cambridge, England : 2003)'
_journal_page_first 13325
_journal_page_last 13330
_journal_paper_doi 10.1039/c5dt01421b
_journal_volume 44
_journal_year 2015
_chemical_formula_sum 'C21 H14 Eu N O12'
_chemical_formula_weight 624.29
_chemical_name_systematic
;
 ?
;
_space_group_crystal_system monoclinic
_space_group_IT_number 14
_space_group_name_Hall '-P 2ybc'
_space_group_name_H-M_alt 'P 1 21/c 1'
_symmetry_space_group_name_Hall '-P 2ybc'
_symmetry_space_group_name_H-M 'P 1 21/c 1'
_atom_sites_solution_hydrogens mixed
_audit_creation_method SHELXL-2013
_audit_update_record
;
2015-02-05 deposited with the CCDC.
2015-05-29 downloaded from the CCDC.
;
_cell_angle_alpha 90
_cell_angle_beta 106.531(2)
_cell_angle_gamma 90
_cell_formula_units_Z 4
_cell_length_a 9.0855(10)
_cell_length_b 18.021(2)
_cell_length_c 14.2701(15)
_cell_measurement_temperature 293(2)
_cell_volume 2239.9(4)
_computing_structure_refinement 'SHELXL-2013 (Sheldrick, 2013)'
_diffrn_ambient_temperature 293(2)
_diffrn_measured_fraction_theta_full 0.984
_diffrn_measured_fraction_theta_max 0.957
_diffrn_radiation_type MoK\a
_diffrn_radiation_wavelength 0.71073
_diffrn_reflns_av_R_equivalents 0.0304
_diffrn_reflns_av_unetI/netI 0.0394
_diffrn_reflns_laue_measured_fraction_full 0.984
_diffrn_reflns_laue_measured_fraction_max 0.957
_diffrn_reflns_limit_h_max 6
_diffrn_reflns_limit_h_min -12
_diffrn_reflns_limit_k_max 21
_diffrn_reflns_limit_k_min -23
_diffrn_reflns_limit_l_max 18
_diffrn_reflns_limit_l_min -18
_diffrn_reflns_number 13450
_diffrn_reflns_point_group_measured_fraction_full 0.984
_diffrn_reflns_point_group_measured_fraction_max 0.957
_diffrn_reflns_theta_full 25.242
_diffrn_reflns_theta_max 28.194
_diffrn_reflns_theta_min 1.869
_exptl_absorpt_coefficient_mu 2.868
_exptl_absorpt_correction_T_max 0.532
_exptl_absorpt_correction_T_min 0.452
_exptl_absorpt_correction_type multi-scan
_exptl_absorpt_process_details sadabs
_exptl_crystal_colour colorless
_exptl_crystal_density_diffrn 1.851
_exptl_crystal_description block
_exptl_crystal_F_000 1224
_exptl_crystal_size_max 0.280
_exptl_crystal_size_mid 0.260
_exptl_crystal_size_min 0.220
_refine_diff_density_max 1.493
_refine_diff_density_min -1.731
_refine_diff_density_rms 0.379
_refine_ls_extinction_method none
_refine_ls_goodness_of_fit_ref 1.172
_refine_ls_hydrogen_treatment constr
_refine_ls_matrix_type full
_refine_ls_number_parameters 316
_refine_ls_number_reflns 5274
_refine_ls_number_restraints 0
_refine_ls_restrained_S_all 1.172
_refine_ls_R_factor_all 0.0509
_refine_ls_R_factor_gt 0.0373
_refine_ls_shift/su_max 0.001
_refine_ls_shift/su_mean 0.000
_refine_ls_structure_factor_coef Fsqd
_refine_ls_weighting_details
;
 w=1/[\s^2^(Fo^2^)+(0.1000P)^2^+0.6914P]
 where P=(Fo^2^+2Fc^2^)/3
;
_refine_ls_weighting_scheme calc
_refine_ls_wR_factor_gt 0.1143
_refine_ls_wR_factor_ref 0.1544
_reflns_Friedel_coverage 0.000
_reflns_number_gt 4482
_reflns_number_total 5274
_reflns_threshold_expression 'I > 2\s(I)'
_cod_data_source_file c5dt01421b2.cif
_cod_data_source_block b
_cod_depositor_comments 'Adding full bibliography for 7035284--7035287.cif.'
_cod_original_cell_volume 2239.8(4)
_cod_database_code 7035284
_audit_block_doi 10.5517/cc1450p0
_shelx_space_group_comment
;
The symmetry employed for this shelxl refinement is uniquely defined
by the following loop, which should always be used as a source of
symmetry information in preference to the above space-group names.
They are only intended as comments.
;
_shelx_estimated_absorpt_t_min 0.501
_shelx_estimated_absorpt_t_max 0.571
_shelxl_version_number 2013-2

loop_
_space_group_symop_operation_xyz
'x, y, z'
'-x, y+1/2, -z+1/2'
'-x, -y, -z'
'x, -y-1/2, z-1/2'

loop_
_atom_site_label
_atom_site_type_symbol
_atom_site_fract_x
_atom_site_fract_y
_atom_site_fract_z
_atom_site_U_iso_or_equiv
_atom_site_adp_type
_atom_site_occupancy
_atom_site_site_symmetry_order
_atom_site_calc_flag
_atom_site_refinement_flags_posn
_atom_site_refinement_flags_adp
Eu1 Eu 0.69153(3) 1.07568(2) 0.51215(2) 0.01747(13) Uani 1 1 d . .
C10 C 0.3501(7) 0.8502(3) 0.1911(5) 0.0306(13) Uani 1 1 d . .
H10 H 0.3177 0.8029 0.2023 0.037 Uiso 1 1 calc R U
C6 C 0.6295(8) 0.7501(3) 0.2659(5) 0.0341(14) Uani 1 1 d . .
H6 H 0.5730 0.7374 0.2028 0.041 Uiso 1 1 calc R U
C11 C 0.2949(7) 0.9640(4) 0.1115(4) 0.0323(13) Uani 1 1 d . .
H11 H 0.2244 0.9950 0.0693 0.039 Uiso 1 1 calc R U
O6 O 0.5374(5) 1.0693(2) 0.3443(3) 0.0243(9) Uani 1 1 d . .
O5 O 0.7759(5) 1.1016(3) 0.3610(3) 0.0305(9) Uani 1 1 d . .
C4 C 0.8249(7) 0.7201(3) 0.4148(5) 0.0364(15) Uani 1 1 d . .
C15 C 0.6016(6) 1.1064(3) 0.1993(4) 0.0213(10) Uani 1 1 d . .
C9 C 0.4985(6) 0.8718(3) 0.2389(4) 0.0220(10) Uani 1 1 d . .
C20 C 0.6400(6) 1.0906(3) 0.3065(4) 0.0207(10) Uani 1 1 d . .
C7 C 0.6073(7) 0.8195(3) 0.3046(4) 0.0237(11) Uani 1 1 d . .
C12 C 0.4426(6) 0.9898(3) 0.1550(4) 0.0212(10) Uani 1 1 d . .
C14 C 0.4935(7) 1.0634(3) 0.1300(4) 0.0242(11) Uani 1 1 d . .
C13 C 0.5460(6) 0.9416(3) 0.2183(4) 0.0188(10) Uani 1 1 d . .
H13 H 0.6469 0.9565 0.2467 0.023 Uiso 1 1 calc R U
N1 N 0.2516(6) 0.8952(3) 0.1291(4) 0.0290(11) Uani 1 1 d . .
C2 C 0.6943(6) 0.8387(3) 0.3985(4) 0.0210(10) Uani 1 1 d . .
C18 C 0.4907(8) 1.1581(3) 0.0084(5) 0.0302(12) Uani 1 1 d . .
H18 H 0.4489 1.1764 -0.0546 0.036 Uiso 1 1 calc R U
C19 C 0.4422(7) 1.0902(3) 0.0347(4) 0.0266(12) Uani 1 1 d . .
H19 H 0.3736 1.0619 -0.0126 0.032 Uiso 1 1 calc R U
C3 C 0.8034(7) 0.7888(3) 0.4526(5) 0.0294(12) Uani 1 1 d . .
H3 H 0.8625 0.8018 0.5151 0.035 Uiso 1 1 calc R U
C17 C 0.6021(7) 1.1989(3) 0.0763(4) 0.0255(11) Uani 1 1 d . .
C16 C 0.6560(6) 1.1716(3) 0.1713(4) 0.0238(11) Uani 1 1 d . .
H16 H 0.7308 1.1982 0.2171 0.029 Uiso 1 1 calc R U
C5 C 0.7346(8) 0.7010(3) 0.3212(5) 0.0362(14) Uani 1 1 d . .
H5 H 0.7457 0.6544 0.2959 0.043 Uiso 1 1 calc R U
C8 C 0.9399(9) 0.6649(4) 0.4662(6) 0.0507(19) Uani 1 1 d . .
C1 C 0.6765(6) 0.9132(3) 0.4429(4) 0.0199(10) Uani 1 1 d . .
O1 O 0.7880(4) 0.9566(2) 0.4641(3) 0.0273(9) Uani 1 1 d . .
O3 O 1.0072(8) 0.6814(4) 0.5539(5) 0.079(2) Uani 1 1 d . .
H3A H 1.0692 0.6487 0.5783 0.118 Uiso 1 1 calc R U
O4 O 0.9747(11) 0.6109(4) 0.4295(6) 0.104(3) Uani 1 1 d . .
C21 C 0.6482(7) 1.2742(3) 0.0513(4) 0.0256(11) Uani 1 1 d . .
O2 O 0.5514(5) 0.9321(2) 0.4574(3) 0.0252(9) Uani 1 1 d . .
O8 O 0.6033(7) 1.2973(3) -0.0345(3) 0.0417(12) Uani 1 1 d . .
O7 O 0.7282(6) 1.3149(2) 0.1186(3) 0.0376(10) Uani 1 1 d . .
O10 O 0.7329(4) 1.0039(3) 0.6604(3) 0.0279(9) Uani 1 1 d . .
H10A H 0.8094 0.9667 0.6624 0.042 Uiso 1 1 d R U
H10B H 0.6386 0.9804 0.6613 0.042 Uiso 1 1 d R U
O9 O 0.9559(5) 1.0854(3) 0.5841(4) 0.0390(12) Uani 1 1 d . .
H9B H 1.0056 1.0416 0.5697 0.059 Uiso 1 1 d R U
H9A H 0.9761 1.0903 0.6536 0.059 Uiso 1 1 d R U
O11 O 0.9836(15) 0.9198(9) 0.7281(12) 0.232(11) Uani 1 1 d . .
O12 O 0.0986(12) 0.1071(13) 0.7789(10) 0.254(11) Uani 1 1 d . .

loop_
_atom_site_aniso_label
_atom_site_aniso_U_11
_atom_site_aniso_U_22
_atom_site_aniso_U_33
_atom_site_aniso_U_23
_atom_site_aniso_U_13
_atom_site_aniso_U_12
Eu1 0.01765(17) 0.01914(18) 0.01688(18) -0.00163(9) 0.00698(12) 0.00097(8)
C10 0.031(3) 0.022(3) 0.036(3) 0.002(2) 0.005(3) -0.012(2)
C6 0.041(4) 0.020(3) 0.039(4) -0.004(2) 0.009(3) -0.002(2)
C11 0.037(3) 0.031(3) 0.025(3) 0.006(2) 0.002(2) 0.000(2)
O6 0.034(2) 0.026(2) 0.0154(19) 0.0006(14) 0.0102(17) -0.0058(15)
O5 0.022(2) 0.046(3) 0.022(2) 0.0015(19) 0.0039(16) -0.0028(18)
C4 0.028(3) 0.023(3) 0.056(4) 0.006(3) 0.008(3) 0.005(2)
C15 0.021(3) 0.017(2) 0.027(3) 0.002(2) 0.009(2) 0.0024(19)
C9 0.031(3) 0.019(2) 0.015(2) -0.001(2) 0.006(2) -0.001(2)
C20 0.025(3) 0.014(2) 0.026(3) -0.001(2) 0.013(2) 0.0005(19)
C7 0.030(3) 0.017(2) 0.026(3) 0.000(2) 0.010(2) -0.002(2)
C12 0.027(3) 0.020(3) 0.017(2) 0.002(2) 0.007(2) 0.0016(19)
C14 0.034(3) 0.017(2) 0.023(3) -0.001(2) 0.009(2) 0.000(2)
C13 0.019(2) 0.019(2) 0.018(2) -0.0025(19) 0.004(2) -0.0010(18)
N1 0.027(3) 0.032(3) 0.023(2) 0.003(2) -0.0033(19) -0.006(2)
C2 0.016(2) 0.019(2) 0.029(3) 0.003(2) 0.008(2) 0.0020(18)
C18 0.044(4) 0.022(3) 0.028(3) 0.006(2) 0.016(3) 0.002(2)
C19 0.032(3) 0.022(3) 0.023(3) -0.001(2) 0.004(2) 0.000(2)
C3 0.027(3) 0.029(3) 0.030(3) -0.001(2) 0.004(2) 0.004(2)
C17 0.038(3) 0.020(3) 0.021(3) 0.001(2) 0.011(2) -0.001(2)
C16 0.028(3) 0.023(3) 0.021(3) 0.002(2) 0.008(2) 0.000(2)
C5 0.045(4) 0.019(3) 0.044(4) -0.008(3) 0.011(3) 0.003(2)
C8 0.046(4) 0.036(4) 0.060(5) -0.002(3) -0.001(4) 0.013(3)
C1 0.022(3) 0.020(2) 0.017(3) 0.0039(19) 0.003(2) 0.0052(19)
O1 0.022(2) 0.024(2) 0.038(2) -0.0105(18) 0.0124(17) -0.0020(15)
O3 0.074(4) 0.068(5) 0.073(5) -0.010(3) -0.013(4) 0.043(4)
O4 0.128(7) 0.056(5) 0.094(6) -0.021(4) -0.022(5) 0.054(5)
C21 0.035(3) 0.022(3) 0.022(3) 0.006(2) 0.011(2) -0.002(2)
O2 0.0128(18) 0.037(2) 0.027(2) -0.0003(16) 0.0080(16) 0.0052(15)
O8 0.079(4) 0.026(2) 0.017(2) 0.0051(17) 0.009(2) -0.008(2)
O7 0.054(3) 0.026(2) 0.030(2) 0.0065(19) 0.008(2) -0.0081(19)
O10 0.0184(19) 0.044(2) 0.0206(19) 0.0069(17) 0.0041(15) 0.0019(16)
O9 0.014(2) 0.058(3) 0.045(3) -0.021(2) 0.0085(19) -0.0046(18)
O11 0.142(10) 0.33(2) 0.288(18) 0.274(17) 0.164(12) 0.165(12)
O12 0.057(6) 0.60(3) 0.106(9) -0.165(14) 0.017(6) -0.047(11)

loop_
_atom_type_symbol
_atom_type_description
_atom_type_scat_dispersion_real
_atom_type_scat_dispersion_imag
_atom_type_scat_source
C C 0.0033 0.0016 'International Tables Vol C Tables 4.2.6.8 and 6.1.1.4'
H H 0.0000 0.0000 'International Tables Vol C Tables 4.2.6.8 and 6.1.1.4'
N N 0.0061 0.0033 'International Tables Vol C Tables 4.2.6.8 and 6.1.1.4'
O O 0.0106 0.0060 'International Tables Vol C Tables 4.2.6.8 and 6.1.1.4'
Eu Eu -0.1578 3.6682 'International Tables Vol C Tables 4.2.6.8 and 6.1.1.4'

loop_
_geom_angle_atom_site_label_1
_geom_angle_atom_site_label_2
_geom_angle_atom_site_label_3
_geom_angle
_geom_angle_site_symmetry_1
_geom_angle_site_symmetry_3
O9 Eu1 O2 144.93(17) . 3_676
O9 Eu1 O6 132.47(17) . .
O2 Eu1 O6 82.60(15) 3_676 .
O9 Eu1 O10 76.75(17) . .
O2 Eu1 O10 74.29(14) 3_676 .
O6 Eu1 O10 138.31(14) . .
O9 Eu1 O7 74.08(16) . 4_586
O2 Eu1 O7 84.46(15) 3_676 4_586
O6 Eu1 O7 126.31(14) . 4_586
O10 Eu1 O7 85.88(14) . 4_586
O9 Eu1 O8 105.37(18) . 4_586
O2 Eu1 O8 81.68(16) 3_676 4_586
O6 Eu1 O8 73.85(14) . 4_586
O10 Eu1 O8 133.98(14) . 4_586
O7 Eu1 O8 52.75(15) 4_586 4_586
O9 Eu1 O1 77.70(15) . .
O2 Eu1 O1 114.76(13) 3_676 .
O6 Eu1 O1 80.54(14) . .
O10 Eu1 O1 78.47(15) . .
O7 Eu1 O1 150.20(15) 4_586 .
O8 Eu1 O1 147.53(15) 4_586 .
O9 Eu1 O5 80.65(16) . .
O2 Eu1 O5 133.68(14) 3_676 .
O6 Eu1 O5 52.60(14) . .
O10 Eu1 O5 146.72(14) . .
O7 Eu1 O5 111.03(16) 4_586 .
O8 Eu1 O5 75.60(15) 4_586 .
O1 Eu1 O5 73.03(15) . .
O9 Eu1 C21 91.43(17) . 4_586
O2 Eu1 C21 80.23(15) 3_676 4_586
O6 Eu1 C21 99.70(15) . 4_586
O10 Eu1 C21 109.69(16) . 4_586
O7 Eu1 C21 26.63(16) 4_586 4_586
O8 Eu1 C21 26.26(15) 4_586 4_586
O1 Eu1 C21 164.77(15) . 4_586
O5 Eu1 C21 94.88(16) . 4_586
O9 Eu1 C20 107.01(18) . .
O2 Eu1 C20 107.79(15) 3_676 .
O6 Eu1 C20 26.10(15) . .
O10 Eu1 C20 153.00(15) . .
O7 Eu1 C20 121.05(15) 4_586 .
O8 Eu1 C20 71.81(14) 4_586 .
O1 Eu1 C20 76.39(15) . .
O5 Eu1 C20 26.54(14) . .
C21 Eu1 C20 97.05(15) 4_586 .
O9 Eu1 O2 120.32(14) . .
O2 Eu1 O2 68.63(14) 3_676 .
O6 Eu1 O2 66.56(12) . .
O10 Eu1 O2 72.80(14) . .
O7 Eu1 O2 149.12(14) 4_586 .
O8 Eu1 O2 132.59(16) 4_586 .
O1 Eu1 O2 46.84(11) . .
O5 Eu1 O2 98.74(14) . .
C21 Eu1 O2 147.00(14) 4_586 .
C20 Eu1 O2 82.84(14) . .
O9 Eu1 C1 99.13(16) . .
O2 Eu1 C1 92.53(14) 3_676 .
O6 Eu1 C1 71.08(13) . .
O10 Eu1 C1 75.74(15) . .
O7 Eu1 C1 161.49(14) 4_586 .
O8 Eu1 C1 144.91(15) 4_586 .
O1 Eu1 C1 22.85(14) . .
O5 Eu1 C1 84.18(15) . .
C21 Eu1 C1 169.08(16) 4_586 .
C20 Eu1 C1 77.28(15) . .
O2 Eu1 C1 24.07(13) . .
O9 Eu1 H9B 18.8 . .
O2 Eu1 H9B 148.9 3_676 .
O6 Eu1 H9B 122.4 . .
O10 Eu1 H9B 74.6 . .
O7 Eu1 H9B 92.7 4_586 .
O8 Eu1 H9B 120.7 4_586 .
O1 Eu1 H9B 58.9 . .
O5 Eu1 H9B 76.1 . .
C21 Eu1 H9B 109.9 4_586 .
C20 Eu1 H9B 100.2 . .
O2 Eu1 H9B 102.5 . .
C1 Eu1 H9B 80.5 . .
O9 Eu1 H9A 18.9 . .
O2 Eu1 H9A 126.1 3_676 .
O6 Eu1 H9A 151.2 . .
O10 Eu1 H9A 62.5 . .
O7 Eu1 H9A 62.8 4_586 .
O8 Eu1 H9A 105.7 4_586 .
O1 Eu1 H9A 87.4 . .
O5 Eu1 H9A 98.9 . .
C21 Eu1 H9A 85.4 4_586 .
C20 Eu1 H9A 125.5 . .
O2 Eu1 H9A 121.6 . .
C1 Eu1 H9A 105.6 . .
H9B Eu1 H9A 32.5 . .
N1 C10 C9 122.1(5) . .
N1 C10 H10 119.0 . .
C9 C10 H10 119.0 . .
C5 C6 C7 120.2(6) . .
C5 C6 H6 119.9 . .
C7 C6 H6 119.9 . .
N1 C11 C12 121.5(5) . .
N1 C11 H11 119.3 . .
C12 C11 H11 119.3 . .
C20 O6 Eu1 96.9(4) . .
C20 O5 Eu1 90.9(3) . .
C3 C4 C5 118.9(6) . .
C3 C4 C8 124.5(7) . .
C5 C4 C8 116.7(6) . .
C16 C15 C14 120.0(5) . .
C16 C15 C20 117.4(5) . .
C14 C15 C20 121.7(5) . .
C10 C9 C13 117.9(5) . .
C10 C9 C7 120.9(5) . .
C13 C9 C7 121.0(5) . .
O6 C20 O5 119.4(5) . .
O6 C20 C15 120.6(5) . .
O5 C20 C15 119.9(5) . .
O6 C20 Eu1 57.0(3) . .
O5 C20 Eu1 62.5(3) . .
C15 C20 Eu1 173.1(4) . .
C2 C7 C6 119.6(5) . .
C2 C7 C9 122.9(5) . .
C6 C7 C9 117.3(5) . .
C11 C12 C13 117.7(5) . .
C11 C12 C14 121.4(5) . .
C13 C12 C14 120.8(5) . .
C19 C14 C15 117.9(5) . .
C19 C14 C12 120.3(5) . .
C15 C14 C12 121.7(5) . .
C9 C13 C12 120.4(5) . .
C9 C13 H13 119.8 . .
C12 C13 H13 119.8 . .
C10 N1 C11 120.4(5) . .
C7 C2 C3 119.5(5) . .
C7 C2 C1 121.6(5) . .
C3 C2 C1 118.9(5) . .
C19 C18 C17 120.0(6) . .
C19 C18 H18 120.0 . .
C17 C18 H18 120.0 . .
C18 C19 C14 121.7(6) . .
C18 C19 H19 119.1 . .
C14 C19 H19 119.1 . .
C4 C3 C2 121.1(6) . .
C4 C3 H3 119.5 . .
C2 C3 H3 119.5 . .
C16 C17 C18 118.3(5) . .
C16 C17 C21 120.6(5) . .
C18 C17 C21 120.7(5) . .
C15 C16 C17 121.8(5) . .
C15 C16 H16 119.1 . .
C17 C16 H16 119.1 . .
C6 C5 C4 120.8(6) . .
C6 C5 H5 119.6 . .
C4 C5 H5 119.6 . .
O4 C8 O3 120.9(8) . .
O4 C8 C4 124.8(8) . .
O3 C8 C4 114.2(7) . .
O1 C1 O2 120.0(5) . .
O1 C1 C2 118.8(5) . .
O2 C1 C2 121.2(5) . .
O1 C1 Eu1 50.7(3) . .
O2 C1 Eu1 69.5(3) . .
C2 C1 Eu1 167.9(4) . .
C1 O1 Eu1 106.4(3) . .
C8 O3 H3A 109.5 . .
O8 C21 O7 120.8(5) . .
O8 C21 C17 120.1(5) . .
O7 C21 C17 119.0(5) . .
O8 C21 Eu1 60.6(3) . 4_585
O7 C21 Eu1 60.6(3) . 4_585
C17 C21 Eu1 170.5(4) . 4_585
C1 O2 Eu1 160.9(4) . 3_676
C1 O2 Eu1 86.4(3) . .
Eu1 O2 Eu1 111.37(14) 3_676 .
C21 O8 Eu1 93.1(4) . 4_585
C21 O7 Eu1 92.7(3) . 4_585
Eu1 O10 H10A 109.4 . .
Eu1 O10 H10B 109.4 . .
H10A O10 H10B 109.5 . .
Eu1 O9 H9B 109.4 . .
Eu1 O9 H9A 109.4 . .
H9B O9 H9A 109.5 . .

loop_
_geom_bond_atom_site_label_1
_geom_bond_atom_site_label_2
_geom_bond_distance
_geom_bond_site_symmetry_2
Eu1 O9 2.334(4) .
Eu1 O2 2.372(4) 3_676
Eu1 O6 2.409(4) .
Eu1 O10 2.416(4) .
Eu1 O7 2.453(4) 4_586
Eu1 O8 2.454(5) 4_586
Eu1 O1 2.487(4) .
Eu1 O5 2.529(4) .
Eu1 C21 2.812(6) 4_586
Eu1 C20 2.850(6) .
Eu1 O2 2.892(4) .
Eu1 C1 3.080(5) .
Eu1 H9B 2.8036 .
Eu1 H9A 2.8031 .
C10 N1 1.337(8) .
C10 C9 1.383(8) .
C10 H10 0.9300 .
C6 C5 1.374(9) .
C6 C7 1.405(8) .
C6 H6 0.9300 .
C11 N1 1.347(8) .
C11 C12 1.388(8) .
C11 H11 0.9300 .
O6 C20 1.263(7) .
O5 C20 1.274(7) .
C4 C3 1.385(9) .
C4 C5 1.398(10) .
C4 C8 1.477(9) .
C15 C16 1.378(7) .
C15 C14 1.410(8) .
C15 C20 1.496(8) .
C9 C13 1.388(7) .
C9 C7 1.488(8) .
C7 C2 1.391(8) .
C12 C13 1.405(7) .
C12 C14 1.482(7) .
C14 C19 1.393(9) .
C13 H13 0.9300 .
C2 C3 1.398(8) .
C2 C1 1.514(7) .
C18 C19 1.387(8) .
C18 C17 1.396(9) .
C18 H18 0.9300 .
C19 H19 0.9300 .
C3 H3 0.9300 .
C17 C16 1.393(8) .
C17 C21 1.494(7) .
C16 H16 0.9300 .
C5 H5 0.9300 .
C8 O4 1.190(10) .
C8 O3 1.262(10) .
C1 O1 1.247(7) .
C1 O2 1.259(7) .
O3 H3A 0.8200 .
C21 O8 1.246(7) .
C21 O7 1.262(7) .
C21 Eu1 2.812(6) 4_585
O2 Eu1 2.372(4) 3_676
O8 Eu1 2.454(5) 4_585
O7 Eu1 2.454(4) 4_585
O10 H10A 0.9600 .
O10 H10B 0.9600 .
O9 H9B 0.9600 .
O9 H9A 0.9600 .

loop_
_geom_hbond_atom_site_label_D
_geom_hbond_atom_site_label_H
_geom_hbond_atom_site_label_A
_geom_hbond_distance_DH
_geom_hbond_distance_HA
_geom_hbond_distance_DA
_geom_hbond_angle_DHA
_geom_hbond_site_symmetry_A
O3 H3A N1 0.82 1.79 2.574(8) 158.7 4_676
O10 H10A O11 0.96 1.80 2.676(10) 149.8 .
O10 H10B O6 0.96 1.81 2.772(6) 175.3 3_676
O9 H9B O1 0.96 2.07 2.715(6) 123.5 3_776
O9 H9A O12 0.96 1.84 2.740(12) 154.5 1_665

loop_
_geom_torsion_atom_site_label_1
_geom_torsion_atom_site_label_2
_geom_torsion_atom_site_label_3
_geom_torsion_atom_site_label_4
_geom_torsion
_geom_torsion_site_symmetry_4
N1 C10 C9 C13 -2.3(9) .
N1 C10 C9 C7 -177.7(6) .
Eu1 O6 C20 O5 4.5(5) .
Eu1 O6 C20 C15 -172.3(4) .
Eu1 O5 C20 O6 -4.3(5) .
Eu1 O5 C20 C15 172.6(4) .
C16 C15 C20 O6 132.7(5) .
C14 C15 C20 O6 -37.0(8) .
C16 C15 C20 O5 -44.2(7) .
C14 C15 C20 O5 146.2(6) .
C5 C6 C7 C2 1.2(9) .
C5 C6 C7 C9 176.5(6) .
C10 C9 C7 C2 -131.1(6) .
C13 C9 C7 C2 53.6(8) .
C10 C9 C7 C6 53.8(8) .
C13 C9 C7 C6 -121.6(6) .
N1 C11 C12 C13 0.0(9) .
N1 C11 C12 C14 175.4(6) .
C16 C15 C14 C19 -1.7(8) .
C20 C15 C14 C19 167.7(5) .
C16 C15 C14 C12 174.5(5) .
C20 C15 C14 C12 -16.2(8) .
C11 C12 C14 C19 -36.1(8) .
C13 C12 C14 C19 139.2(6) .
C11 C12 C14 C15 147.9(6) .
C13 C12 C14 C15 -36.8(8) .
C10 C9 C13 C12 3.6(8) .
C7 C9 C13 C12 179.0(5) .
C11 C12 C13 C9 -2.5(8) .
C14 C12 C13 C9 -178.0(5) .
C9 C10 N1 C11 -0.2(10) .
C12 C11 N1 C10 1.4(10) .
C6 C7 C2 C3 0.5(8) .
C9 C7 C2 C3 -174.6(5) .
C6 C7 C2 C1 179.0(5) .
C9 C7 C2 C1 4.0(8) .
C17 C18 C19 C14 4.8(9) .
C15 C14 C19 C18 -2.2(9) .
C12 C14 C19 C18 -178.4(6) .
C5 C4 C3 C2 -0.4(10) .
C8 C4 C3 C2 178.6(7) .
C7 C2 C3 C4 -0.9(9) .
C1 C2 C3 C4 -179.4(6) .
C19 C18 C17 C16 -3.4(9) .
C19 C18 C17 C21 -176.0(6) .
C14 C15 C16 C17 3.0(8) .
C20 C15 C16 C17 -166.8(5) .
C18 C17 C16 C15 -0.5(9) .
C21 C17 C16 C15 172.2(5) .
C7 C6 C5 C4 -2.5(10) .
C3 C4 C5 C6 2.1(10) .
C8 C4 C5 C6 -177.0(7) .
C3 C4 C8 O4 -168.5(10) .
C5 C4 C8 O4 10.6(14) .
C3 C4 C8 O3 7.9(12) .
C5 C4 C8 O3 -173.0(8) .
C7 C2 C1 O1 -116.8(6) .
C3 C2 C1 O1 61.8(7) .
C7 C2 C1 O2 62.3(7) .
C3 C2 C1 O2 -119.1(6) .
C7 C2 C1 Eu1 -87.9(18) .
C3 C2 C1 Eu1 90.7(18) .
O2 C1 O1 Eu1 -6.7(6) .
C2 C1 O1 Eu1 172.4(4) .
C16 C17 C21 O8 177.8(6) .
C18 C17 C21 O8 -9.7(9) .
C16 C17 C21 O7 -4.8(9) .
C18 C17 C21 O7 167.7(6) .
O1 C1 O2 Eu1 -153.9(9) 3_676
C2 C1 O2 Eu1 27.0(15) 3_676
Eu1 C1 O2 Eu1 -159.5(12) 3_676
O1 C1 O2 Eu1 5.5(5) .
C2 C1 O2 Eu1 -173.6(5) .
O7 C21 O8 Eu1 -8.3(6) 4_585
C17 C21 O8 Eu1 169.1(5) 4_585
O8 C21 O7 Eu1 8.3(6) 4_585
C17 C21 O7 Eu1 -169.1(5) 4_585
